data_2022258
loop_
_publ_author_name
'Grze\'skiewicz, Anita M.'
'Ostrowska, Agata'
'Borzylo, Dmytro'
'Kubicki, Maciej'

_publ_section_title
;
 When solvent becomes reactant: a study of 6-aminothiocytosine derivatives
;
_journal_coeditor_code ZO3006
_journal_issue 10
_journal_name_full 'Acta Crystallographica Section C'
_journal_page_first 992
_journal_page_last 999
_journal_paper_doi 10.1107/S2053229620012504
_journal_volume 76
_journal_year 2020
_chemical_formula_iupac 'C8 H10 N8 S2'
_chemical_formula_moiety 'C8 H10 N8 S2'
_chemical_formula_sum 'C8 H10 N8 S2'
_chemical_formula_weight 282.36
_chemical_name_systematic
;
2,2'-Disulfanediylbis(pyrimidine-4,6-diamine)
;
_space_group_crystal_system monoclinic
_space_group_IT_number 9
_space_group_name_Hall 'C -2yc'
_space_group_name_H-M_alt 'C 1 c 1'
_atom_sites_solution_hydrogens difmap
_audit_creation_method SHELXL-2014/7
_cell_angle_alpha 90
_cell_angle_beta 104.777(2)
_cell_angle_gamma 90
_cell_formula_units_Z 4
_cell_length_a 12.3766(3)
_cell_length_b 10.7745(2)
_cell_length_c 9.2050(2)
_cell_measurement_reflns_used 4768
_cell_measurement_temperature 130.0(10)
_cell_measurement_theta_max 75.8470
_cell_measurement_theta_min 5.5060
_cell_volume 1186.90(5)
_computing_cell_refinement
;
CrysAlis PRO (Rigaku OD, 2015)
;
_computing_data_collection
;
CrysAlis PRO (Rigaku OD, 2015)
;
_computing_data_reduction
;
CrysAlis PRO (Rigaku OD, 2015)
;
_computing_molecular_graphics
;
Mercury (Macrae <i>et al.</i>,  2020)
;
_computing_publication_material
;
SHELXL2014 (Sheldrick, 2015b)
;
_computing_structure_refinement
;
SHELXL2014 (Sheldrick, 2015b)
;
_computing_structure_solution
;
SHELXT (Sheldrick, 2015a)
;
_diffrn_ambient_temperature 130.0(10)
_diffrn_detector 'CCD plate'
_diffrn_detector_area_resol_mean 10.5357
_diffrn_measured_fraction_theta_full 0.999
_diffrn_measured_fraction_theta_max 0.994
_diffrn_measurement_device 'four-circle diffractometer'
_diffrn_measurement_device_type 'Rigaku SuperNova Single Source diffractometer with an Atlas detector'
_diffrn_measurement_method '\w scans'
_diffrn_radiation_monochromator mirror
_diffrn_radiation_probe x-ray
_diffrn_radiation_type 'Cu K\a'
_diffrn_radiation_wavelength 1.54184
_diffrn_reflns_av_R_equivalents 0.0190
_diffrn_reflns_av_unetI/netI 0.0208
_diffrn_reflns_limit_h_max 15
_diffrn_reflns_limit_h_min -12
_diffrn_reflns_limit_k_max 13
_diffrn_reflns_limit_k_min -13
_diffrn_reflns_limit_l_max 10
_diffrn_reflns_limit_l_min -11
_diffrn_reflns_number 5026
_diffrn_reflns_theta_full 67.500
_diffrn_reflns_theta_max 76.064
_diffrn_reflns_theta_min 5.525
_diffrn_source 'micro-focus sealed X-ray tube'
_exptl_absorpt_coefficient_mu 4.061
_exptl_absorpt_correction_T_max 1.00000
_exptl_absorpt_correction_T_min 0.74487
_exptl_absorpt_correction_type multi-scan
_exptl_absorpt_process_details
;
(CrysAlis PRO; Rigaku OD, 2015)
;
_exptl_crystal_colour colourless
_exptl_crystal_density_diffrn 1.580
_exptl_crystal_description block
_exptl_crystal_F_000 584
_exptl_crystal_size_max 0.1
_exptl_crystal_size_mid 0.05
_exptl_crystal_size_min 0.05
_refine_diff_density_max 0.167
_refine_diff_density_min -0.233
_refine_ls_abs_structure_details
;
Flack <i>x</i> determined using 640 quotients [(I+)-(I-)]/[(I+)+(I-)]
(Parsons <i>et al.</i>,  2013)
;
_refine_ls_abs_structure_Flack 0.009(12)
_refine_ls_extinction_method none
_refine_ls_goodness_of_fit_ref 1.073
_refine_ls_hydrogen_treatment constr
_refine_ls_matrix_type full
_refine_ls_number_parameters 163
_refine_ls_number_reflns 1888
_refine_ls_number_restraints 2
_refine_ls_restrained_S_all 1.073
_refine_ls_R_factor_all 0.0225
_refine_ls_R_factor_gt 0.0223
_refine_ls_shift/su_max 0.001
_refine_ls_shift/su_mean 0.000
_refine_ls_structure_factor_coef Fsqd
_refine_ls_weighting_details 'w=1/[\s^2^(Fo^2^)+(0.0346P)^2^+0.7075P] where P=(Fo^2^+2Fc^2^)/3'
_refine_ls_weighting_scheme calc
_refine_ls_wR_factor_gt 0.0590
_refine_ls_wR_factor_ref 0.0591
_reflns_number_gt 1877
_reflns_number_total 1888
_reflns_threshold_expression 'I > 2\s(I)'
_cod_data_source_file zo3006sup1.cif
_cod_data_source_block 1
_cod_original_sg_symbol_H-M 'C c'
_cod_database_code 2022258
_shelx_space_group_comment
;
The symmetry employed for this shelxl refinement is uniquely defined
by the following loop, which should always be used as a source of
symmetry information in preference to the above space-group names.
They are only intended as comments.
;

loop_
_space_group_symop_operation_xyz
'x, y, z'
'x, -y, z+1/2'
'x+1/2, y+1/2, z'
'x+1/2, -y+1/2, z+1/2'

loop_
_atom_site_type_symbol
_atom_site_label
_atom_site_fract_x
_atom_site_fract_y
_atom_site_fract_z
_atom_site_U_iso_or_equiv
_atom_site_adp_type
_atom_site_calc_flag
_atom_site_occupancy
_atom_site_disorder_assembly
_atom_site_disorder_group
N N1 0.39810(18) 0.3677(2) 0.7728(2) 0.0200(5) Uani d 1 . .
C C2 0.4850(2) 0.3070(2) 0.7476(3) 0.0168(5) Uani d 1 . .
N N3 0.59186(18) 0.3384(2) 0.7809(2) 0.0188(5) Uani d 1 . .
C C4 0.6147(2) 0.4502(2) 0.8530(3) 0.0200(5) Uani d 1 . .
N N4 0.72210(19) 0.4869(2) 0.8878(3) 0.0271(5) Uani d 1 . .
H H4A 0.7381 0.5499 0.9415 0.051 Uiso d 1 . .
H H4B 0.7748 0.4366 0.8715 0.041 Uiso d 1 . .
C C5 0.5316(2) 0.5212(3) 0.8914(3) 0.0222(5) Uani d 1 . .
H H5 0.5519 0.5956 0.9512 0.024 Uiso d 1 . .
C C6 0.4227(2) 0.4764(3) 0.8498(3) 0.0216(5) Uani d 1 . .
N N6 0.3364(2) 0.5349(3) 0.8837(3) 0.0304(6) Uani d 1 . .
H H6A 0.2739 0.4987 0.8657 0.065 Uiso d 1 . .
H H6B 0.3414 0.6072 0.9284 0.047 Uiso d 1 . .
S S7 0.43925(5) 0.15767(6) 0.66919(6) 0.02028(15) Uani d 1 . .
S S8 0.56246(5) 0.09561(5) 0.57967(6) 0.01759(14) Uani d 1 . .
C C9 0.5211(2) 0.1481(2) 0.3882(3) 0.0153(5) Uani d 1 . .
N N10 0.60815(18) 0.15691(19) 0.3296(2) 0.0173(4) Uani d 1 . .
C C11 0.5831(2) 0.1969(2) 0.1838(3) 0.0188(5) Uani d 1 . .
N N11 0.66782(19) 0.2082(2) 0.1191(3) 0.0245(5) Uani d 1 . .
H H11A 0.7292 0.1903 0.1664 0.032 Uiso d 1 . .
H H11B 0.6478 0.2439 0.0230 0.037 Uiso d 1 . .
C C12 0.4727(2) 0.2237(2) 0.1063(3) 0.0204(5) Uani d 1 . .
H H12 0.4588 0.2503 -0.0009 0.022 Uiso d 1 . .
C C13 0.3900(2) 0.2067(2) 0.1810(3) 0.0179(5) Uani d 1 . .
N N13 0.27969(18) 0.2211(2) 0.1104(3) 0.0216(5) Uani d 1 . .
H H13A 0.2637 0.2688 0.0358 0.026 Uiso d 1 . .
H H13B 0.2365 0.2227 0.1690 0.019 Uiso d 1 . .
N N14 0.41375(18) 0.1695(2) 0.3267(2) 0.0172(4) Uani d 1 . .

loop_
_atom_site_aniso_label
_atom_site_aniso_U_11
_atom_site_aniso_U_22
_atom_site_aniso_U_33
_atom_site_aniso_U_12
_atom_site_aniso_U_13
_atom_site_aniso_U_23
N1 0.0160(11) 0.0260(11) 0.0175(11) 0.0002(8) 0.0031(8) 0.0021(9)
C2 0.0183(12) 0.0209(12) 0.0103(11) 0.0003(9) 0.0018(9) 0.0008(9)
N3 0.0165(11) 0.0207(10) 0.0185(11) -0.0009(8) 0.0032(9) -0.0011(8)
C4 0.0200(13) 0.0191(12) 0.0188(13) -0.0003(10) 0.0009(10) 0.0005(10)
N4 0.0186(12) 0.0242(11) 0.0369(14) -0.0016(9) 0.0043(10) -0.0096(10)
C5 0.0196(13) 0.0204(12) 0.0253(14) 0.0013(10) 0.0033(10) -0.0029(10)
C6 0.0204(13) 0.0232(13) 0.0201(13) 0.0053(11) 0.0033(10) 0.0027(10)
N6 0.0223(12) 0.0318(14) 0.0375(14) 0.0046(10) 0.0082(10) -0.0066(11)
S7 0.0183(3) 0.0246(3) 0.0193(3) -0.0059(2) 0.0073(2) -0.0033(2)
S8 0.0163(3) 0.0194(3) 0.0163(3) 0.0008(2) 0.0028(2) 0.0014(2)
C9 0.0160(12) 0.0136(11) 0.0154(12) -0.0017(8) 0.0026(9) -0.0009(9)
N10 0.0143(10) 0.0195(10) 0.0175(11) 0.0004(7) 0.0028(8) 0.0009(8)
C11 0.0173(12) 0.0194(11) 0.0201(12) -0.0004(9) 0.0054(10) -0.0008(9)
N11 0.0157(11) 0.0355(13) 0.0236(11) 0.0018(9) 0.0071(9) 0.0075(10)
C12 0.0184(12) 0.0242(12) 0.0176(11) 0.0021(11) 0.0029(9) 0.0024(10)
C13 0.0173(12) 0.0159(11) 0.0187(12) 0.0009(8) 0.0015(9) -0.0018(9)
N13 0.0163(11) 0.0291(11) 0.0186(10) 0.0045(9) 0.0030(8) 0.0026(9)
N14 0.0154(10) 0.0195(10) 0.0171(10) 0.0009(8) 0.0048(8) -0.0006(8)

loop_
_atom_type_symbol
_atom_type_description
_atom_type_scat_dispersion_real
_atom_type_scat_dispersion_imag
_atom_type_scat_source
C C 0.0181 0.0091 'International Tables Vol C Tables 4.2.6.8 and 6.1.1.4'
H H 0.0000 0.0000 'International Tables Vol C Tables 4.2.6.8 and 6.1.1.4'
N N 0.0311 0.0180 'International Tables Vol C Tables 4.2.6.8 and 6.1.1.4'
S S 0.3331 0.5567 'International Tables Vol C Tables 4.2.6.8 and 6.1.1.4'

loop_
_geom_angle_atom_site_label_1
_geom_angle_atom_site_label_2
_geom_angle_atom_site_label_3
_geom_angle_site_symmetry_1
_geom_angle_site_symmetry_3
_geom_angle
_geom_angle_publ_flag
C2 N1 C6 . . 115.5(2) ?
N3 C2 N1 . . 129.8(2) ?
N3 C2 S7 . . 121.1(2) ?
N1 C2 S7 . . 108.96(19) ?
C2 N3 C4 . . 114.0(2) ?
N4 C4 N3 . . 116.3(2) ?
N4 C4 C5 . . 121.7(2) ?
N3 C4 C5 . . 122.0(2) ?
C4 N4 H4A . . 116.8 ?
C4 N4 H4B . . 120.2 ?
H4A N4 H4B . . 121.5 ?
C6 C5 C4 . . 117.7(2) ?
C6 C5 H5 . . 122.5 ?
C4 C5 H5 . . 119.7 ?
N6 C6 N1 . . 116.0(2) ?
N6 C6 C5 . . 123.0(3) ?
N1 C6 C5 . . 121.0(2) ?
C6 N6 H6A . . 118.7 ?
C6 N6 H6B . . 124.2 ?
H6A N6 H6B . . 117.1 ?
C2 S7 S8 . . 105.47(9) ?
C9 S8 S7 . . 103.87(9) ?
N14 C9 N10 . . 130.1(2) ?
N14 C9 S8 . . 118.5(2) ?
N10 C9 S8 . . 111.33(17) ?
C9 N10 C11 . . 114.7(2) ?
N11 C11 N10 . . 117.3(2) ?
N11 C11 C12 . . 121.9(2) ?
N10 C11 C12 . . 120.8(2) ?
C11 N11 H11A . . 118.8 ?
C11 N11 H11B . . 114.1 ?
H11A N11 H11B . . 126.9 ?
C13 C12 C11 . . 117.9(2) ?
C13 C12 H12 . . 124.5 ?
C11 C12 H12 . . 117.5 ?
N14 C13 N13 . . 116.3(2) ?
N14 C13 C12 . . 121.9(2) ?
N13 C13 C12 . . 121.7(2) ?
C13 N13 H13A . . 117.2 ?
C13 N13 H13B . . 114.5 ?
H13A N13 H13B . . 116.8 ?
C9 N14 C13 . . 114.5(2) ?

loop_
_geom_bond_atom_site_label_1
_geom_bond_atom_site_label_2
_geom_bond_site_symmetry_2
_geom_bond_distance
_geom_bond_publ_flag
N1 C2 . 1.329(3) ?
N1 C6 . 1.362(4) ?
C2 N3 . 1.323(3) ?
C2 S7 . 1.795(3) ?
N3 C4 . 1.370(3) ?
C4 N4 . 1.345(3) ?
C4 C5 . 1.398(4) ?
N4 H4A . 0.8334 ?
N4 H4B . 0.8901 ?
C5 C6 . 1.390(4) ?
C5 H5 . 0.9688 ?
C6 N6 . 1.345(4) ?
N6 H6A . 0.8441 ?
N6 H6B . 0.8756 ?
S7 S8 . 2.0231(9) ?
S8 C9 . 1.797(2) ?
C9 N14 . 1.325(3) ?
C9 N10 . 1.325(3) ?
N10 C11 . 1.368(3) ?
C11 N11 . 1.337(4) ?
C11 C12 . 1.402(3) ?
N11 H11A . 0.7975 ?
N11 H11B . 0.9377 ?
C12 C13 . 1.383(4) ?
C12 H12 . 0.9996 ?
C13 N14 . 1.358(3) ?
C13 N13 . 1.363(3) ?
N13 H13A . 0.8403 ?
N13 H13B . 0.8503 ?

loop_
_geom_torsion_atom_site_label_1
_geom_torsion_atom_site_label_2
_geom_torsion_atom_site_label_3
_geom_torsion_atom_site_label_4
_geom_torsion_site_symmetry_1
_geom_torsion_site_symmetry_2
_geom_torsion_site_symmetry_3
_geom_torsion_site_symmetry_4
_geom_torsion
_geom_torsion_publ_flag
C6 N1 C2 N3 . . . . -3.0(4) ?
C6 N1 C2 S7 . . . . 172.07(18) ?
N1 C2 N3 C4 . . . . 0.5(4) ?
S7 C2 N3 C4 . . . . -174.02(19) ?
C2 N3 C4 N4 . . . . -179.3(2) ?
C2 N3 C4 C5 . . . . 2.0(4) ?
N4 C4 C5 C6 . . . . 179.5(2) ?
N3 C4 C5 C6 . . . . -1.9(4) ?
C2 N1 C6 N6 . . . . -176.2(2) ?
C2 N1 C6 C5 . . . . 2.9(4) ?
C4 C5 C6 N6 . . . . 178.3(3) ?
C4 C5 C6 N1 . . . . -0.7(4) ?
N3 C2 S7 S8 . . . . -20.8(2) ?
N1 C2 S7 S8 . . . . 163.70(15) ?
S7 S8 C9 N14 . . . . -24.5(2) ?
S7 S8 C9 N10 . . . . 156.64(15) ?
N14 C9 N10 C11 . . . . 1.6(4) ?
S8 C9 N10 C11 . . . . -179.77(17) ?
C9 N10 C11 N11 . . . . 179.6(2) ?
C9 N10 C11 C12 . . . . -0.8(3) ?
N11 C11 C12 C13 . . . . 178.5(3) ?
N10 C11 C12 C13 . . . . -1.0(4) ?
C11 C12 C13 N14 . . . . 2.4(4) ?
C11 C12 C13 N13 . . . . -174.7(2) ?
N10 C9 N14 C13 . . . . -0.3(4) ?
S8 C9 N14 C13 . . . . -178.87(17) ?
N13 C13 N14 C9 . . . . 175.5(2) ?
C12 C13 N14 C9 . . . . -1.8(4) ?

_cod_database_fobs_code 2022258
